data_1539481
loop_
_publ_author_name
'Ahlzen, P.J.'
'Andersson, Y.'
'Rundqvist, S.'
'Tellgren, R.'

_publ_section_title
;
 Neutron diffraction studies of the Zr3P-D system
;
_journal_name_full 'Journal of the Less-Common Metals'
_journal_page_first 263
_journal_page_last 270
_journal_volume 170
_journal_year 1991
_chemical_formula_sum 'D P Zr3'
_chemical_name_systematic 'Zr3 D P'
_space_group_IT_number 86
_symmetry_space_group_name_Hall 'P 4n -1n'
_symmetry_space_group_name_H-M 'P 42/n :1'
_cell_angle_alpha 90
_cell_angle_beta 90
_cell_angle_gamma 90
_cell_formula_units_Z 8
_cell_length_a 10.863
_cell_length_b 10.863
_cell_length_c 5.4347
_cell_volume 641.321
_citation_journal_id_ASTM JCOMAH
_cod_data_source_file Ahlzen_JCOMAH_1991_620.cif
_cod_data_source_block D1P1Zr3
_cod_original_cell_volume 641.3205
_cod_original_sg_symbol_Hall '-P 4bc (x+1/4,y+1/4,z+1/4)'
_cod_original_formula_sum 'D1 P1 Zr3'
_cod_database_code 1539481

loop_
_symmetry_equiv_pos_as_xyz
x,y,z
-y+1/2,x+1/2,z+1/2
-x,-y,z
y+1/2,-x+1/2,z+1/2
-x+1/2,-y+1/2,-z+1/2
y,-x,-z
x+1/2,y+1/2,-z+1/2
-y,x,-z

loop_
_atom_site_label
_atom_site_type_symbol
_atom_site_fract_x
_atom_site_fract_y
_atom_site_fract_z
_atom_site_occupancy
_atom_site_U_iso_or_equiv
D1 D 0 0.5 0.292 0.24 0.0
Zr1 Zr 0.4139 0.8937 0.958 1 0.0
Zr3 Zr 0.3203 0.7891 0.501 1 0.0
D2 D 0.3238 0.9765 0.705 0.66 0.0
P1 P 0.2924 0.5402 0.2773 1 0.0
Zr2 Zr 0.3656 0.5244 0.7732 1 0.0
